data_7135634
loop_
_publ_author_name
'Tsukii, Shota'
'Haga, Nagito'
'Takano, Rina'
'Ishida, Takayuki'

_publ_section_title
;
 Backbone-integrated triplet radicals in linear 2p-3d-4f heterometallic
 chains and magnetic hysteresis.
;
_journal_issue 28
_journal_name_full 'Chemical communications (Cambridge, England)'
_journal_page_first 7343
_journal_page_last 7347
_journal_paper_doi 10.1039/d6cc01045h
_journal_volume 62
_journal_year 2026
_chemical_formula_moiety 'C55 H47 F36 Mn N4 O14 Tb'
_chemical_formula_sum 'C55 H47 F36 Mn N4 O14 Tb'
_chemical_formula_weight 1885.82
_chemical_name_systematic TbMn5TFPBN
_space_group_crystal_system monoclinic
_space_group_IT_number 15
_space_group_name_Hall '-C 2yc'
_space_group_name_H-M_alt 'C 1 2/c 1'
_atom_sites_solution_hydrogens geom
_atom_sites_solution_primary dual
_audit_creation_date 2025-09-19
_audit_creation_method
;
Olex2 1.5-ac5-018
(compiled 2021.09.08 svn.r13c46975 for Rigaku Oxford Diffraction, GUI svn.r6396)
;
_audit_update_record
;
2025-12-05 deposited with the CCDC.	2026-03-16 downloaded from the CCDC.
;
_cell_angle_alpha 90
_cell_angle_beta 96.3402(18)
_cell_angle_gamma 90
_cell_formula_units_Z 4
_cell_length_a 32.3437(6)
_cell_length_b 11.4993(2)
_cell_length_c 20.4873(4)
_cell_measurement_reflns_used 12769
_cell_measurement_temperature 99.9(2)
_cell_measurement_theta_max 30.6950
_cell_measurement_theta_min 2.6810
_cell_volume 7573.2(2)
_computing_cell_refinement 'CrysAlisPro 1.171.43.105a (Rigaku OD, 2024)'
_computing_data_collection 'CrysAlisPro system (CCD 42.72a 64-bit (release 07-10-2022))'
_computing_data_reduction 'CrysAlisPro 1.171.43.105a (Rigaku OD, 2024)'
_computing_molecular_graphics 'Olex2 1.5-ac5-018 (Dolomanov et al., 2009)'
_computing_publication_material 'Olex2 1.5-ac5-018 (Dolomanov et al., 2009)'
_computing_structure_refinement 'SHELXL 2014/7 (Sheldrick, 2015)'
_computing_structure_solution 'SHELXT  (Sheldrick, 2015)'
_diffrn_ambient_environment N~2~
_diffrn_ambient_temperature 99.9(2)
_diffrn_detector 'Hybrid Pixel Array Detector'
_diffrn_detector_area_resol_mean 10.0000
_diffrn_detector_type HyPix
_diffrn_measured_fraction_theta_full 0.998
_diffrn_measured_fraction_theta_max 0.807
_diffrn_measurement_details
;
List of Runs (angles in degrees, time in seconds):

  # Type    Start    End  Width  t~exp~   \w     \q     \k     \f   Frames
#--------------------------------------------------------------------------
  1  \w     -7.00  21.00   0.50   11.32    --    4.68 -99.00 150.00   56
  2  \w     -2.00  34.00   0.50   11.32    --    4.68 -99.00 -90.00   72
  3  \w      2.00  71.00   0.50   11.32    --    4.68  57.00-180.00  138
  4  \w    -76.00  14.00   0.50   11.32    --   -5.46 -77.00  30.00  180
;
_diffrn_measurement_device 'four-circle diffractometer'
_diffrn_measurement_device_type 'XtaLAB Synergy R, DW system, HyPix'
_diffrn_measurement_method '\w scans'
_diffrn_orient_matrix_type 'CrysAlisPro convention (1999,Acta A55,543-557)'
_diffrn_orient_matrix_UB_11 -0.0030338000
_diffrn_orient_matrix_UB_12 -0.0337046000
_diffrn_orient_matrix_UB_13 0.0280659000
_diffrn_orient_matrix_UB_21 0.0001024000
_diffrn_orient_matrix_UB_22 -0.0514457000
_diffrn_orient_matrix_UB_23 -0.0190857000
_diffrn_orient_matrix_UB_31 0.0218559000
_diffrn_orient_matrix_UB_32 -0.0044792000
_diffrn_orient_matrix_UB_33 0.0078820000
_diffrn_radiation_monochromator mirror
_diffrn_radiation_probe x-ray
_diffrn_radiation_type 'Mo K\a'
_diffrn_radiation_wavelength 0.71073
_diffrn_reflns_av_R_equivalents 0.0333
_diffrn_reflns_av_unetI/netI 0.0379
_diffrn_reflns_Laue_measured_fraction_full 0.998
_diffrn_reflns_Laue_measured_fraction_max 0.807
_diffrn_reflns_limit_h_max 38
_diffrn_reflns_limit_h_min -46
_diffrn_reflns_limit_k_max 17
_diffrn_reflns_limit_k_min -15
_diffrn_reflns_limit_l_max 30
_diffrn_reflns_limit_l_min -29
_diffrn_reflns_number 30469
_diffrn_reflns_point_group_measured_fraction_full 0.998
_diffrn_reflns_point_group_measured_fraction_max 0.807
_diffrn_reflns_theta_full 25.242
_diffrn_reflns_theta_max 31.975
_diffrn_reflns_theta_min 2.247
_diffrn_source 'Rotating-anode X-ray tube'
_diffrn_source_type 'Rigaku (Mo) X-ray Source'
_exptl_absorpt_coefficient_mu 1.240
_exptl_absorpt_correction_T_max 1.00000
_exptl_absorpt_correction_T_min 0.66924
_exptl_absorpt_correction_type multi-scan
_exptl_absorpt_process_details
;
CrysAlisPro 1.171.43.105a (Rigaku Oxford Diffraction, 2024)
Empirical absorption correction using spherical harmonics,
implemented in SCALE3 ABSPACK scaling algorithm.
;
_exptl_crystal_colour 'clear dark brown'
_exptl_crystal_density_diffrn 1.654
_exptl_crystal_description block
_exptl_crystal_F_000 3724
_exptl_crystal_preparation 'Magnetic properties'
_exptl_crystal_recrystallization_method 'Re-crystallisation from solvent: heptane-dichloromethane'
_exptl_crystal_size_max 0.194
_exptl_crystal_size_mid 0.095
_exptl_crystal_size_min 0.082
_refine_diff_density_max 1.158
_refine_diff_density_min -0.952
_refine_diff_density_rms 0.087
_refine_ls_extinction_method none
_refine_ls_goodness_of_fit_ref 1.014
_refine_ls_hydrogen_treatment constr
_refine_ls_matrix_type full
_refine_ls_number_parameters 565
_refine_ls_number_reflns 10587
_refine_ls_number_restraints 84
_refine_ls_restrained_S_all 1.020
_refine_ls_R_factor_all 0.0718
_refine_ls_R_factor_gt 0.0417
_refine_ls_shift/su_max 0.002
_refine_ls_shift/su_mean 0.000
_refine_ls_structure_factor_coef Fsqd
_refine_ls_weighting_details 'w=1/[\s^2^(Fo^2^)+(0.0489P)^2^+21.6103P] where P=(Fo^2^+2Fc^2^)/3'
_refine_ls_weighting_scheme calc
_refine_ls_wR_factor_gt 0.0980
_refine_ls_wR_factor_ref 0.1118
_reflns_Friedel_coverage 0.000
_reflns_number_gt 7278
_reflns_number_total 10587
_reflns_threshold_expression 'I > 2\s(I)'
_cod_data_source_file d6cc01045h2.cif
_cod_data_source_block 20250804_tbmnmtfmpbn
_cod_depositor_comments 'Adding full bibliography for 7135632--7135638.cif.'
_cod_original_cell_volume 7573.2(3)
_cod_database_code 7135634
_shelx_shelxl_version_number 2014/7
_chemical_oxdiff_formula 'C55 H47 F36 Mn N4 O14 Tb'
_shelx_space_group_comment
;
The symmetry employed for this shelxl refinement is uniquely defined
by the following loop, which should always be used as a source of
symmetry information in preference to the above space-group names.
They are only intended as comments.
;
_shelx_estimated_absorpt_t_max 0.905
_shelx_estimated_absorpt_t_min 0.795
_olex2_refinement_description
;
1. Fixed Uiso
 At 1.2 times of:
  All C(H) groups
 At 1.5 times of:
  All C(H,H,H) groups
2. Rigid bond restraints
 C21, F13, C21, F14, C21, F15, C21, C21, C21, C24, F16, C24, F17, C24, F18,
 C24, F16A, C24, F17A, C24, F18A
 with sigma for 1-2 distances of 0.005 and sigma for 1-3 distances of 0.005
3. Uiso/Uaniso restraints and constraints
F13 \\sim F14 \\sim F15 \\sim F16 \\sim F17 \\sim F18 \\sim F16A \\sim F17A
\\sim F18A: within 2A with sigma of 0.02 and sigma for terminal atoms of 0.04
within 2A
4. Rigid body (RIGU) restrains
 C21, F13, C21, F14, C21, F15, C21, C21, C21, C24, F16, C24, F17, C24, F18,
 C24, F16A, C24, F17A, C24, F18A
 with sigma for 1-2 distances of 0.002 and sigma for 1-3 distances of 0.002
5. Others
 Sof(F3A)=Sof(F2A)=Sof(F1A)=1-FVAR(1)
 Sof(F1)=Sof(F2)=Sof(F3)=FVAR(1)
 Sof(F17A)=Sof(F16A)=Sof(F18A)=1-FVAR(2)
 Sof(F16)=Sof(F17)=Sof(F18)=FVAR(2)
6.a Aromatic/amide H refined with riding coordinates:
 C2(H2), C4(H4), C6(H6), C18(H18), C23(H23), C26(H26)
6.b Idealised Me refined as rotating group:
 C9(H9A,H9B,H9C), C10(H10A,H10B,H10C), C11(H11A,H11B,H11C), C13(H13A,H13B,
 H13C), C14(H14A,H14B,H14C), C15(H15A,H15B,H15C)
;
_olex2_submission_special_instructions 'No special instructions were received'
_oxdiff_exptl_absorpt_empirical_details
;
Empirical correction (ABSPACK) includes:
- Absorption correction using spherical harmonics
- Frame scaling
;
_oxdiff_exptl_absorpt_empirical_full_max 1.290
_oxdiff_exptl_absorpt_empirical_full_min 0.768

loop_
_space_group_symop_operation_xyz
'x, y, z'
'-x, y, -z+1/2'
'x+1/2, y+1/2, z'
'-x+1/2, y+1/2, -z+1/2'
'-x, -y, -z'
'x, -y, z-1/2'
'-x+1/2, -y+1/2, -z'
'x+1/2, -y+1/2, z-1/2'

loop_
_atom_site_label
_atom_site_type_symbol
_atom_site_fract_x
_atom_site_fract_y
_atom_site_fract_z
_atom_site_U_iso_or_equiv
_atom_site_adp_type
_atom_site_occupancy
_atom_site_site_symmetry_order
_atom_site_calc_flag
_atom_site_refinement_flags_posn
_atom_site_refinement_flags_adp
_atom_site_refinement_flags_occupancy
_atom_site_disorder_assembly
_atom_site_disorder_group
Tb1 Tb 0.5000 0.25195(2) 0.2500 0.02834(6) Uani 1 2 d S T P . .
Mn1 Mn 0.7500 0.2500 0.5000 0.02190(11) Uani 1 2 d S . P . .
F1 F 0.6401(6) 0.304(2) 0.1652(8) 0.084(5) Uani 0.63(5) 1 d . . P A 1
F2 F 0.6694(5) 0.1384(11) 0.1660(6) 0.073(3) Uani 0.63(5) 1 d . . P A 1
F3 F 0.7043(4) 0.2830(18) 0.1965(7) 0.070(3) Uani 0.63(5) 1 d . . P A 1
F4 F 0.53486(10) 0.0255(4) 0.05056(19) 0.1281(17) Uani 1 1 d . . . . .
F5 F 0.57542(16) 0.1702(5) 0.05889(19) 0.1338(17) Uani 1 1 d . . . . .
F6 F 0.59920(10) 0.0023(4) 0.08307(18) 0.1142(14) Uani 1 1 d . . . . .
F7 F 0.53612(10) -0.1513(3) 0.3238(2) 0.1035(13) Uani 1 1 d . . . B 1
F8 F 0.59722(11) -0.1623(3) 0.2948(2) 0.1148(14) Uani 1 1 d . . . C 1
F9 F 0.58547(10) -0.0504(2) 0.37393(18) 0.0934(11) Uani 1 1 d . . . D 1
F10 F 0.43455(9) 0.5523(2) 0.37578(11) 0.0670(7) Uani 1 1 d . . . . .
F11 F 0.40417(7) 0.5919(3) 0.28075(13) 0.0704(8) Uani 1 1 d . . . . .
F12 F 0.45072(9) 0.7048(2) 0.32637(15) 0.0722(8) Uani 1 1 d . . . . .
F13 F 0.82943(8) 0.1005(2) 0.33836(14) 0.0691(8) Uani 1 1 d . . . E 1
F14 F 0.82997(9) 0.2539(3) 0.28171(12) 0.0800(10) Uani 1 1 d . . . F 1
F15 F 0.86489(6) 0.2457(2) 0.37645(11) 0.0518(6) Uani 1 1 d . . . G 1
F16 F 0.67379(12) 0.4960(5) 0.3346(3) 0.0614(12) Uani 0.861(10) 1 d . U P H 1
F17 F 0.72850(12) 0.5372(4) 0.2873(2) 0.0563(10) Uani 0.861(10) 1 d . U P H 1
F18 F 0.72240(18) 0.5992(3) 0.38346(17) 0.0616(12) Uani 0.861(10) 1 d . U P H 1
O1 O 0.54992(6) 0.3273(2) 0.33250(10) 0.0324(5) Uani 1 1 d . . . . .
O2 O 0.70959(6) 0.10724(19) 0.47709(9) 0.0265(4) Uani 1 1 d . . . . .
O3 O 0.53709(8) 0.1808(2) 0.16635(14) 0.0488(7) Uani 1 1 d . . . . .
O4 O 0.53889(8) 0.0925(2) 0.29275(15) 0.0505(7) Uani 1 1 d . . . . .
O5 O 0.46788(6) 0.41480(19) 0.29139(9) 0.0266(4) Uani 1 1 d . . . . .
O6 O 0.71974(6) 0.36388(18) 0.42573(9) 0.0269(4) Uani 1 1 d . . . . .
O7 O 0.78732(6) 0.2044(2) 0.42642(10) 0.0299(4) Uani 1 1 d . . . . .
N1 N 0.57966(7) 0.3005(2) 0.37689(12) 0.0287(5) Uani 1 1 d . . . . .
N2 N 0.70392(8) 0.0633(2) 0.41822(11) 0.0267(5) Uani 1 1 d . . . . .
C1 C 0.61522(8) 0.2487(3) 0.35515(14) 0.0259(5) Uani 1 1 d . . . . .
C2 C 0.62256(9) 0.2649(3) 0.28967(14) 0.0282(6) Uani 1 1 d . . . . .
H2 H 0.6040 0.3101 0.2608 0.034 Uiso 1 1 calc R U . . .
C3 C 0.65708(10) 0.2145(3) 0.26765(14) 0.0296(6) Uani 1 1 d . . . . .
C4 C 0.68441(9) 0.1457(3) 0.30796(14) 0.0285(6) Uani 1 1 d . . . . .
H4 H 0.7080 0.1114 0.2919 0.034 Uiso 1 1 calc R U . . .
C5 C 0.67629(9) 0.1283(3) 0.37267(13) 0.0249(6) Uani 1 1 d . . . . .
C6 C 0.64204(9) 0.1797(3) 0.39655(14) 0.0260(6) Uani 1 1 d . . . . .
H6 H 0.6370 0.1679 0.4409 0.031 Uiso 1 1 calc R U . . .
C7 C 0.66720(11) 0.2375(4) 0.19848(16) 0.0398(8) Uani 1 1 d . . . . .
C8 C 0.57456(10) 0.3380(3) 0.44674(15) 0.0364(7) Uani 1 1 d . . . . .
C9 C 0.53935(12) 0.4277(4) 0.44232(19) 0.0580(12) Uani 1 1 d . . . . .
H9A H 0.5459 0.4918 0.4137 0.087 Uiso 1 1 calc R U . . .
H9B H 0.5363 0.4578 0.4863 0.087 Uiso 1 1 calc R U . . .
H9C H 0.5133 0.3907 0.4242 0.087 Uiso 1 1 calc R U . . .
C10 C 0.56197(12) 0.2312(4) 0.48421(19) 0.0522(11) Uani 1 1 d . . . . .
H10A H 0.5376 0.1947 0.4599 0.078 Uiso 1 1 calc R U . . .
H10B H 0.5552 0.2549 0.5278 0.078 Uiso 1 1 calc R U . . .
H10C H 0.5850 0.1756 0.4890 0.078 Uiso 1 1 calc R U . . .
C11 C 0.61479(10) 0.3947(3) 0.47728(17) 0.0398(8) Uani 1 1 d . . . . .
H11A H 0.6370 0.3363 0.4826 0.060 Uiso 1 1 calc R U . . .
H11B H 0.6106 0.4270 0.5203 0.060 Uiso 1 1 calc R U . . .
H11C H 0.6227 0.4572 0.4486 0.060 Uiso 1 1 calc R U . . .
C12 C 0.71485(10) -0.0638(3) 0.41357(15) 0.0334(7) Uani 1 1 d . . . . .
C13 C 0.70724(13) -0.1060(3) 0.34294(17) 0.0444(9) Uani 1 1 d . . . . .
H13A H 0.6783 -0.0900 0.3256 0.067 Uiso 1 1 calc R U . . .
H13B H 0.7125 -0.1898 0.3414 0.067 Uiso 1 1 calc R U . . .
H13C H 0.7260 -0.0652 0.3163 0.067 Uiso 1 1 calc R U . . .
C14 C 0.68719(13) -0.1283(3) 0.4571(2) 0.0506(9) Uani 1 1 d . . . . .
H14A H 0.6919 -0.0977 0.5019 0.076 Uiso 1 1 calc R U . . .
H14B H 0.6939 -0.2114 0.4574 0.076 Uiso 1 1 calc R U . . .
H14C H 0.6580 -0.1173 0.4400 0.076 Uiso 1 1 calc R U . . .
C15 C 0.76093(11) -0.0767(3) 0.43877(18) 0.0442(9) Uani 1 1 d . . . . .
H15A H 0.7777 -0.0309 0.4111 0.066 Uiso 1 1 calc R U . . .
H15B H 0.7689 -0.1587 0.4372 0.066 Uiso 1 1 calc R U . . .
H15C H 0.7657 -0.0487 0.4842 0.066 Uiso 1 1 calc R U . . .
C16 C 0.56679(17) 0.0713(6) 0.0876(3) 0.0813(18) Uani 1 1 d . . . . .
C17 C 0.55646(12) 0.0891(4) 0.1575(3) 0.0614(13) Uani 1 1 d . . . . .
C18 C 0.56806(13) 0.0027(4) 0.2040(3) 0.0701(15) Uani 1 1 d . . . . .
H18 H 0.5832 -0.0629 0.1915 0.084 Uiso 1 1 calc R U . . .
C19 C 0.55792(12) 0.0108(3) 0.2674(3) 0.0595(13) Uani 1 1 d . . . . .
C20 C 0.56936(15) -0.0893(4) 0.3157(3) 0.0786(17) Uani 1 1 d . . . . .
C21 C 0.44032(11) 0.5937(3) 0.31786(17) 0.0388(7) Uani 1 1 d . . . . .
C22 C 0.47202(9) 0.5218(3) 0.28488(13) 0.0268(6) Uani 1 1 d . . . . .
C23 C 0.5000 0.5820(4) 0.2500 0.0328(9) Uani 1 2 d S T P . .
H23 H 0.5000 0.6646 0.2500 0.039 Uiso 1 2 calc R U P . .
C24 C 0.71444(11) 0.5083(3) 0.34484(17) 0.0386(7) Uani 1 1 d . U . . .
C25 C 0.73582(9) 0.4000(3) 0.37702(14) 0.0292(6) Uani 1 1 d . . . . .
C26 C 0.77022(10) 0.3568(3) 0.34911(15) 0.0362(7) Uani 1 1 d . . . . .
H26 H 0.7785 0.3933 0.3111 0.043 Uiso 1 1 calc R U . . .
C27 C 0.79268(9) 0.2608(3) 0.37606(14) 0.0319(6) Uani 1 1 d . . . . .
C28 C 0.82972(10) 0.2171(4) 0.34165(16) 0.0386(8) Uani 1 1 d . . . . .
F3A F 0.6822(14) 0.151(3) 0.1707(11) 0.096(9) Uani 0.37(5) 1 d . . P A 2
F2A F 0.6352(8) 0.272(4) 0.1591(13) 0.075(8) Uani 0.37(5) 1 d . . P A 2
F1A F 0.6948(14) 0.325(4) 0.2005(11) 0.087(9) Uani 0.37(5) 1 d . . P A 2
F17A F 0.6779(8) 0.480(2) 0.3110(12) 0.043(3) Uani 0.139(10) 1 d . U P H 2
F16A F 0.6996(9) 0.5892(17) 0.3936(9) 0.049(3) Uani 0.139(10) 1 d . U P H 2
F18A F 0.7310(7) 0.578(2) 0.3102(13) 0.054(3) Uani 0.139(10) 1 d . U P H 2

loop_
_atom_site_aniso_label
_atom_site_aniso_U_11
_atom_site_aniso_U_22
_atom_site_aniso_U_33
_atom_site_aniso_U_23
_atom_site_aniso_U_13
_atom_site_aniso_U_12
Tb1 0.02111(9) 0.02594(10) 0.03688(11) 0.000 -0.00168(7) 0.000
Mn1 0.0216(2) 0.0260(3) 0.0183(2) 0.0001(3) 0.00274(19) 0.0040(3)
F1 0.088(9) 0.128(10) 0.040(6) 0.047(6) 0.028(5) 0.062(7)
F2 0.115(7) 0.076(5) 0.033(3) -0.019(4) 0.022(4) -0.013(6)
F3 0.055(4) 0.119(10) 0.039(3) 0.004(5) 0.016(2) -0.027(5)
F4 0.074(2) 0.190(4) 0.115(3) -0.101(3) -0.0149(19) 0.013(2)
F5 0.188(5) 0.142(4) 0.082(2) -0.047(3) 0.061(3) 0.010(4)
F6 0.074(2) 0.150(3) 0.118(3) -0.077(3) 0.0054(19) 0.035(2)
F7 0.0760(19) 0.0499(16) 0.171(3) 0.0310(19) -0.045(2) -0.0196(15)
F8 0.091(2) 0.0517(17) 0.190(4) -0.012(2) -0.034(2) 0.0356(17)
F9 0.088(2) 0.0418(15) 0.135(3) 0.0110(17) -0.054(2) 0.0016(14)
F10 0.0915(19) 0.0731(17) 0.0439(12) 0.0076(12) 0.0409(13) 0.0298(15)
F11 0.0386(12) 0.106(2) 0.0666(16) -0.0171(15) 0.0068(11) 0.0292(14)
F12 0.0809(18) 0.0443(13) 0.100(2) -0.0184(15) 0.0500(17) 0.0048(13)
F13 0.0657(15) 0.0620(16) 0.0877(19) -0.0249(14) 0.0447(14) -0.0007(13)
F14 0.0662(16) 0.139(3) 0.0403(12) 0.0322(15) 0.0292(12) 0.0532(17)
F15 0.0252(8) 0.0798(16) 0.0509(12) -0.0144(12) 0.0062(8) 0.0022(11)
F16 0.0394(13) 0.060(2) 0.083(3) 0.028(2) -0.0041(16) 0.0110(13)
F17 0.0719(18) 0.056(2) 0.0418(16) 0.0230(14) 0.0107(14) 0.0178(16)
F18 0.090(3) 0.0368(14) 0.0544(16) 0.0029(12) -0.0055(17) 0.0079(16)
O1 0.0261(10) 0.0375(12) 0.0319(11) 0.0007(9) -0.0053(9) 0.0059(9)
O2 0.0265(9) 0.0332(11) 0.0191(9) -0.0026(8) -0.0002(8) 0.0005(8)
O3 0.0421(13) 0.0461(15) 0.0583(16) -0.0229(13) 0.0062(12) 0.0005(12)
O4 0.0372(13) 0.0293(13) 0.0811(19) 0.0010(13) -0.0106(13) 0.0033(11)
O5 0.0224(9) 0.0334(11) 0.0247(9) 0.0027(8) 0.0058(8) 0.0000(8)
O6 0.0272(9) 0.0290(11) 0.0243(9) 0.0017(8) 0.0015(8) 0.0039(8)
O7 0.0298(10) 0.0384(11) 0.0223(9) 0.0004(9) 0.0068(8) 0.0061(9)
N1 0.0228(11) 0.0361(14) 0.0262(12) 0.0027(11) -0.0013(10) 0.0035(11)
N2 0.0284(11) 0.0291(13) 0.0216(11) -0.0032(10) -0.0019(9) 0.0046(10)
C1 0.0219(11) 0.0280(13) 0.0270(12) -0.0013(13) -0.0014(10) -0.0032(13)
C2 0.0251(12) 0.0327(17) 0.0257(13) 0.0027(12) -0.0027(10) 0.0000(12)
C3 0.0305(14) 0.0365(16) 0.0215(13) 0.0004(11) 0.0013(11) -0.0023(12)
C4 0.0267(13) 0.0314(16) 0.0271(14) -0.0056(12) 0.0017(11) 0.0013(12)
C5 0.0257(13) 0.0261(14) 0.0218(12) -0.0027(11) -0.0026(10) 0.0009(11)
C6 0.0258(13) 0.0288(15) 0.0226(13) 0.0008(11) -0.0011(11) 0.0011(11)
C7 0.0373(16) 0.056(2) 0.0268(14) 0.0044(16) 0.0056(13) 0.0037(17)
C8 0.0288(14) 0.057(2) 0.0241(14) -0.0008(14) 0.0056(12) 0.0090(15)
C9 0.046(2) 0.088(3) 0.0396(19) -0.007(2) 0.0062(17) 0.032(2)
C10 0.0383(17) 0.078(3) 0.0409(19) 0.0134(19) 0.0094(15) -0.0028(19)
C11 0.0365(16) 0.048(2) 0.0341(16) -0.0120(15) 0.0026(14) 0.0077(15)
C12 0.0396(16) 0.0300(16) 0.0293(15) -0.0017(13) -0.0023(13) 0.0081(13)
C13 0.061(2) 0.0339(18) 0.0349(17) -0.0101(14) -0.0080(16) 0.0121(17)
C14 0.064(2) 0.0343(19) 0.054(2) 0.0039(17) 0.0107(19) 0.0028(18)
C15 0.0424(18) 0.045(2) 0.0433(19) -0.0080(16) -0.0057(15) 0.0191(16)
C16 0.067(3) 0.093(4) 0.084(4) -0.060(3) 0.010(3) 0.005(3)
C17 0.0378(19) 0.059(3) 0.086(3) -0.042(3) 0.000(2) 0.0033(19)
C18 0.044(2) 0.046(3) 0.115(4) -0.036(3) -0.014(3) 0.007(2)
C19 0.0323(17) 0.032(2) 0.108(4) -0.011(2) -0.019(2) -0.0013(16)
C20 0.052(2) 0.035(2) 0.139(5) -0.003(3) -0.038(3) 0.003(2)
C21 0.0423(18) 0.0409(19) 0.0358(16) -0.0009(15) 0.0159(14) 0.0084(15)
C22 0.0250(13) 0.0344(16) 0.0215(13) -0.0009(11) 0.0041(11) 0.0048(12)
C23 0.036(2) 0.032(2) 0.033(2) 0.000 0.0163(18) 0.000
C24 0.0410(14) 0.0383(16) 0.0349(14) 0.0101(12) -0.0028(12) 0.0040(13)
C25 0.0286(14) 0.0327(16) 0.0249(13) 0.0032(12) -0.0031(11) -0.0008(12)
C26 0.0335(15) 0.050(2) 0.0259(14) 0.0087(14) 0.0058(12) -0.0002(14)
C27 0.0251(12) 0.0473(19) 0.0235(12) -0.0008(14) 0.0026(10) 0.0008(14)
C28 0.0308(15) 0.058(2) 0.0281(15) 0.0043(14) 0.0085(13) 0.0061(14)
F3A 0.138(17) 0.116(16) 0.046(8) 0.036(9) 0.057(9) 0.091(14)
F2A 0.041(5) 0.16(2) 0.024(5) 0.006(9) -0.007(4) 0.022(10)
F1A 0.120(18) 0.111(18) 0.036(5) 0.008(8) 0.032(9) -0.062(13)
F17A 0.045(4) 0.035(7) 0.046(6) 0.014(5) -0.011(4) 0.006(4)
F16A 0.063(8) 0.039(6) 0.044(5) 0.010(4) 0.002(4) 0.007(5)
F18A 0.064(6) 0.050(6) 0.047(6) 0.013(4) 0.004(5) -0.008(5)

loop_
_atom_type_symbol
_atom_type_description
_atom_type_scat_dispersion_real
_atom_type_scat_dispersion_imag
_atom_type_scat_source
C C 0.0033 0.0016 'International Tables Vol C Tables 4.2.6.8 and 6.1.1.4'
H H 0.0000 0.0000 'International Tables Vol C Tables 4.2.6.8 and 6.1.1.4'
F F 0.0171 0.0103 'International Tables Vol C Tables 4.2.6.8 and 6.1.1.4'
Mn Mn 0.3368 0.7283 'International Tables Vol C Tables 4.2.6.8 and 6.1.1.4'
N N 0.0061 0.0033 'International Tables Vol C Tables 4.2.6.8 and 6.1.1.4'
O O 0.0106 0.0060 'International Tables Vol C Tables 4.2.6.8 and 6.1.1.4'
Tb Tb -0.1723 4.1537 'International Tables Vol C Tables 4.2.6.8 and 6.1.1.4'

loop_
_exptl_crystal_face_index_h
_exptl_crystal_face_index_k
_exptl_crystal_face_index_l
_exptl_crystal_face_perp_dist
39 6 7 0.1020
14 -15 -8 0.0293
-43 -2 -5 0.1219
-18 14 8 0.0548
41 -2 9 0.1066
33 4 -21 0.0658
7 6 -27 0.0725
-26 -5 24 0.0541
20 14 -9 0.0469
-25 12 -10 0.0499
-12 -15 10 0.0448
32 -10 9 0.0834
-26 -2 25 0.0417
31 -2 19 0.0843
-7 -15 11 0.0315
31 0 -23 0.0448
-11 1 -27 0.0813
0 -16 -1 0.0223
12 3 26 0.0672
-19 5 26 0.0495

loop_
_geom_angle_atom_site_label_1
_geom_angle_atom_site_label_2
_geom_angle_atom_site_label_3
_geom_angle
_geom_angle_site_symmetry_1
_geom_angle_site_symmetry_3
_geom_angle_publ_flag
O1 Tb1 O1 137.09(11) 2_655 . ?
O3 Tb1 O1 88.25(9) . 2_655 ?
O3 Tb1 O1 88.25(9) 2_655 . ?
O3 Tb1 O1 106.60(8) . . ?
O3 Tb1 O1 106.60(8) 2_655 2_655 ?
O3 Tb1 O3 139.16(14) . 2_655 ?
O4 Tb1 O1 148.23(9) . 2_655 ?
O4 Tb1 O1 148.23(9) 2_655 . ?
O4 Tb1 O1 73.94(8) 2_655 2_655 ?
O4 Tb1 O1 73.94(8) . . ?
O4 Tb1 O3 75.53(10) . 2_655 ?
O4 Tb1 O3 72.71(11) 2_655 2_655 ?
O4 Tb1 O3 75.53(10) 2_655 . ?
O4 Tb1 O3 72.71(11) . . ?
O4 Tb1 O4 76.73(12) 2_655 . ?
O4 Tb1 O5 121.34(8) . 2_655 ?
O4 Tb1 O5 121.34(8) 2_655 . ?
O4 Tb1 O5 137.06(9) . . ?
O4 Tb1 O5 137.06(9) 2_655 2_655 ?
O5 Tb1 O1 75.18(7) . . ?
O5 Tb1 O1 70.83(7) . 2_655 ?
O5 Tb1 O1 75.18(7) 2_655 2_655 ?
O5 Tb1 O1 70.83(7) 2_655 . ?
O5 Tb1 O3 74.43(8) 2_655 . ?
O5 Tb1 O3 145.65(9) 2_655 2_655 ?
O5 Tb1 O3 145.65(9) . . ?
O5 Tb1 O3 74.43(8) . 2_655 ?
O5 Tb1 O5 74.02(10) . 2_655 ?
O2 Mn1 O2 180.0 . 7_656 ?
O2 Mn1 O6 95.36(8) . . ?
O2 Mn1 O6 84.64(8) 7_656 . ?
O2 Mn1 O6 84.64(8) . 7_656 ?
O2 Mn1 O6 95.36(8) 7_656 7_656 ?
O6 Mn1 O6 180.0 7_656 . ?
O7 Mn1 O2 92.12(8) . . ?
O7 Mn1 O2 87.88(8) . 7_656 ?
O7 Mn1 O2 92.12(8) 7_656 7_656 ?
O7 Mn1 O2 87.88(8) 7_656 . ?
O7 Mn1 O6 84.09(8) 7_656 7_656 ?
O7 Mn1 O6 95.91(8) . 7_656 ?
O7 Mn1 O6 95.90(8) 7_656 . ?
O7 Mn1 O6 84.09(8) . . ?
O7 Mn1 O7 180.0 . 7_656 ?
N1 O1 Tb1 144.6(2) . . ?
N2 O2 Mn1 121.76(17) . . ?
C17 O3 Tb1 134.8(3) . . ?
C19 O4 Tb1 133.9(3) . . ?
C22 O5 Tb1 133.82(18) . . ?
C25 O6 Mn1 124.75(19) . . ?
C27 O7 Mn1 127.4(2) . . ?
O1 N1 C1 116.8(2) . . ?
O1 N1 C8 116.6(2) . . ?
C1 N1 C8 126.4(2) . . ?
O2 N2 C5 114.6(2) . . ?
O2 N2 C12 115.1(2) . . ?
C5 N2 C12 126.8(2) . . ?
C2 C1 N1 118.4(3) . . ?
C6 C1 N1 121.6(3) . . ?
C6 C1 C2 120.0(3) . . ?
C1 C2 H2 120.4 . . ?
C3 C2 C1 119.1(3) . . ?
C3 C2 H2 120.4 . . ?
C2 C3 C4 122.1(3) . . ?
C2 C3 C7 120.0(3) . . ?
C4 C3 C7 117.9(3) . . ?
C3 C4 H4 120.9 . . ?
C3 C4 C5 118.2(3) . . ?
C5 C4 H4 120.9 . . ?
C4 C5 N2 121.7(3) . . ?
C6 C5 N2 117.2(2) . . ?
C6 C5 C4 121.0(3) . . ?
C1 C6 H6 120.2 . . ?
C5 C6 C1 119.6(3) . . ?
C5 C6 H6 120.2 . . ?
F1 C7 F2 108.2(12) . . ?
F1 C7 F3 108.4(11) . . ?
F1 C7 C3 113.1(8) . . ?
F2 C7 C3 110.4(7) . . ?
F3 C7 F2 103.2(8) . . ?
F3 C7 C3 113.0(7) . . ?
F3A C7 C3 114.5(10) . . ?
F3A C7 F2A 106(2) . . ?
F3A C7 F1A 108.5(14) . . ?
F2A C7 C3 113.3(14) . . ?
F2A C7 F1A 106(2) . . ?
F1A C7 C3 108.3(11) . . ?
N1 C8 C9 107.0(3) . . ?
N1 C8 C10 108.0(3) . . ?
N1 C8 C11 109.3(2) . . ?
C10 C8 C9 109.5(3) . . ?
C11 C8 C9 109.3(3) . . ?
C11 C8 C10 113.6(3) . . ?
C8 C9 H9A 109.5 . . ?
C8 C9 H9B 109.5 . . ?
C8 C9 H9C 109.5 . . ?
H9A C9 H9B 109.5 . . ?
H9A C9 H9C 109.5 . . ?
H9B C9 H9C 109.5 . . ?
C8 C10 H10A 109.5 . . ?
C8 C10 H10B 109.5 . . ?
C8 C10 H10C 109.5 . . ?
H10A C10 H10B 109.5 . . ?
H10A C10 H10C 109.5 . . ?
H10B C10 H10C 109.5 . . ?
C8 C11 H11A 109.5 . . ?
C8 C11 H11B 109.5 . . ?
C8 C11 H11C 109.5 . . ?
H11A C11 H11B 109.5 . . ?
H11A C11 H11C 109.5 . . ?
H11B C11 H11C 109.5 . . ?
N2 C12 C13 110.8(3) . . ?
N2 C12 C14 106.1(3) . . ?
N2 C12 C15 107.4(3) . . ?
C13 C12 C14 111.0(3) . . ?
C13 C12 C15 109.9(3) . . ?
C14 C12 C15 111.6(3) . . ?
C12 C13 H13A 109.5 . . ?
C12 C13 H13B 109.5 . . ?
C12 C13 H13C 109.5 . . ?
H13A C13 H13B 109.5 . . ?
H13A C13 H13C 109.5 . . ?
H13B C13 H13C 109.5 . . ?
C12 C14 H14A 109.5 . . ?
C12 C14 H14B 109.5 . . ?
C12 C14 H14C 109.5 . . ?
H14A C14 H14B 109.5 . . ?
H14A C14 H14C 109.5 . . ?
H14B C14 H14C 109.5 . . ?
C12 C15 H15A 109.5 . . ?
C12 C15 H15B 109.5 . . ?
C12 C15 H15C 109.5 . . ?
H15A C15 H15B 109.5 . . ?
H15A C15 H15C 109.5 . . ?
H15B C15 H15C 109.5 . . ?
F4 C16 F5 106.1(6) . . ?
F4 C16 F6 107.2(4) . . ?
F4 C16 C17 110.8(5) . . ?
F5 C16 F6 106.1(5) . . ?
F5 C16 C17 112.4(4) . . ?
F6 C16 C17 113.8(5) . . ?
O3 C17 C16 114.5(5) . . ?
O3 C17 C18 127.0(5) . . ?
C18 C17 C16 118.4(4) . . ?
C17 C18 H18 119.3 . . ?
C19 C18 C17 121.3(4) . . ?
C19 C18 H18 119.3 . . ?
O4 C19 C18 127.9(4) . . ?
O4 C19 C20 112.6(5) . . ?
C18 C19 C20 119.4(4) . . ?
F7 C20 F8 106.9(4) . . ?
F7 C20 F9 108.3(6) . . ?
F7 C20 C19 110.2(3) . . ?
F8 C20 C19 112.8(5) . . ?
F9 C20 F8 106.7(4) . . ?
F9 C20 C19 111.7(4) . . ?
F10 C21 F11 108.0(3) . . ?
F10 C21 F12 106.8(3) . . ?
F10 C21 C22 111.9(3) . . ?
F11 C21 F12 106.6(3) . . ?
F11 C21 C22 109.3(3) . . ?
F12 C21 C22 113.9(3) . . ?
O5 C22 C21 113.6(3) . . ?
O5 C22 C23 128.8(3) . . ?
C23 C22 C21 117.5(3) . . ?
C22 C23 C22 120.6(4) 2_655 . ?
C22 C23 H23 119.7 2_655 . ?
C22 C23 H23 119.7 . . ?
F16 C24 F17 108.3(3) . . ?
F16 C24 F18 107.8(4) . . ?
F16 C24 C25 112.1(3) . . ?
F17 C24 C25 113.2(3) . . ?
F18 C24 F17 105.4(3) . . ?
F18 C24 C25 109.6(3) . . ?
F17A C24 C25 110.9(12) . . ?
F17A C24 F16A 99.6(13) . . ?
F16A C24 C25 112.5(7) . . ?
F18A C24 C25 124.8(12) . . ?
F18A C24 F17A 105.8(16) . . ?
F18A C24 F16A 100.0(14) . . ?
O6 C25 C24 114.0(3) . . ?
O6 C25 C26 129.1(3) . . ?
C26 C25 C24 117.0(3) . . ?
C25 C26 H26 119.3 . . ?
C25 C26 C27 121.4(3) . . ?
C27 C26 H26 119.3 . . ?
O7 C27 C26 128.5(3) . . ?
O7 C27 C28 113.3(3) . . ?
C26 C27 C28 118.2(3) . . ?
F13 C28 C27 110.3(3) . . ?
F14 C28 F13 106.2(3) . . ?
F14 C28 F15 109.6(3) . . ?
F14 C28 C27 114.4(3) . . ?
F15 C28 F13 106.1(3) . . ?
F15 C28 C27 109.9(3) . . ?

loop_
_geom_bond_atom_site_label_1
_geom_bond_atom_site_label_2
_geom_bond_distance
_geom_bond_site_symmetry_2
_geom_bond_publ_flag
Tb1 O1 2.369(2) . ?
Tb1 O1 2.369(2) 2_655 ?
Tb1 O3 2.345(3) 2_655 ?
Tb1 O3 2.345(3) . ?
Tb1 O4 2.338(2) 2_655 ?
Tb1 O4 2.338(2) . ?
Tb1 O5 2.345(2) 2_655 ?
Tb1 O5 2.345(2) . ?
Mn1 O2 2.118(2) . ?
Mn1 O2 2.118(2) 7_656 ?
Mn1 O6 2.1584(19) 7_656 ?
Mn1 O6 2.1584(19) . ?
Mn1 O7 2.099(2) 7_656 ?
Mn1 O7 2.099(2) . ?
F1 C7 1.298(17) . ?
F2 C7 1.326(11) . ?
F3 C7 1.313(13) . ?
F4 C16 1.321(6) . ?
F5 C16 1.324(8) . ?
F6 C16 1.326(6) . ?
F7 C20 1.315(6) . ?
F8 C20 1.336(6) . ?
F9 C20 1.326(6) . ?
F10 C21 1.311(4) . ?
F11 C21 1.322(4) . ?
F12 C21 1.328(4) . ?
F13 C28 1.343(5) . ?
F14 C28 1.300(4) . ?
F15 C28 1.315(4) . ?
F16 C24 1.316(5) . ?
F17 C24 1.351(5) . ?
F18 C24 1.319(5) . ?
O1 N1 1.286(3) . ?
O2 N2 1.302(3) . ?
O3 C17 1.250(5) . ?
O4 C19 1.266(5) . ?
O5 C22 1.247(4) . ?
O6 C25 1.246(4) . ?
O7 C27 1.247(4) . ?
N1 C1 1.411(4) . ?
N1 C8 1.521(4) . ?
N2 C5 1.430(4) . ?
N2 C12 1.509(4) . ?
C1 C2 1.401(4) . ?
C1 C6 1.392(4) . ?
C2 H2 0.9500 . ?
C2 C3 1.378(4) . ?
C3 C4 1.389(4) . ?
C3 C7 1.513(4) . ?
C4 H4 0.9500 . ?
C4 C5 1.394(4) . ?
C5 C6 1.391(4) . ?
C6 H6 0.9500 . ?
C7 F3A 1.27(2) . ?
C7 F2A 1.30(2) . ?
C7 F1A 1.34(3) . ?
C8 C9 1.532(5) . ?
C8 C10 1.527(5) . ?
C8 C11 1.527(5) . ?
C9 H9A 0.9800 . ?
C9 H9B 0.9800 . ?
C9 H9C 0.9800 . ?
C10 H10A 0.9800 . ?
C10 H10B 0.9800 . ?
C10 H10C 0.9800 . ?
C11 H11A 0.9800 . ?
C11 H11B 0.9800 . ?
C11 H11C 0.9800 . ?
C12 C13 1.520(4) . ?
C12 C14 1.524(5) . ?
C12 C15 1.529(5) . ?
C13 H13A 0.9800 . ?
C13 H13B 0.9800 . ?
C13 H13C 0.9800 . ?
C14 H14A 0.9800 . ?
C14 H14B 0.9800 . ?
C14 H14C 0.9800 . ?
C15 H15A 0.9800 . ?
C15 H15B 0.9800 . ?
C15 H15C 0.9800 . ?
C16 C17 1.521(7) . ?
C17 C18 1.397(7) . ?
C18 H18 0.9500 . ?
C18 C19 1.377(7) . ?
C19 C20 1.537(7) . ?
C21 C22 1.531(4) . ?
C22 C23 1.397(4) . ?
C23 C22 1.397(4) 2_655 ?
C23 H23 0.9500 . ?
C24 C25 1.537(4) . ?
C24 F17A 1.34(2) . ?
C24 F16A 1.48(2) . ?
C24 F18A 1.23(2) . ?
C25 C26 1.397(4) . ?
C26 H26 0.9500 . ?
C26 C27 1.401(5) . ?
C27 C28 1.540(4) . ?

loop_
_geom_torsion_atom_site_label_1
_geom_torsion_atom_site_label_2
_geom_torsion_atom_site_label_3
_geom_torsion_atom_site_label_4
_geom_torsion
_geom_torsion_site_symmetry_1
_geom_torsion_site_symmetry_2
_geom_torsion_site_symmetry_3
_geom_torsion_site_symmetry_4
_geom_torsion_publ_flag
Tb1 O1 N1 C1 63.5(4) . . . . ?
Tb1 O1 N1 C8 -121.9(3) . . . . ?
Tb1 O3 C17 C16 166.0(3) . . . . ?
Tb1 O3 C17 C18 -12.1(6) . . . . ?
Tb1 O4 C19 C18 13.4(6) . . . . ?
Tb1 O4 C19 C20 -165.3(2) . . . . ?
Tb1 O5 C22 C21 174.75(19) . . . . ?
Tb1 O5 C22 C23 -2.3(4) . . . . ?
Mn1 O2 N2 C5 -78.6(3) . . . . ?
Mn1 O2 N2 C12 121.1(2) . . . . ?
Mn1 O6 C25 C24 -161.0(2) . . . . ?
Mn1 O6 C25 C26 18.1(5) . . . . ?
Mn1 O7 C27 C26 -12.6(5) . . . . ?
Mn1 O7 C27 C28 166.1(2) . . . . ?
F4 C16 C17 O3 -83.2(6) . . . . ?
F4 C16 C17 C18 95.1(6) . . . . ?
F5 C16 C17 O3 35.4(6) . . . . ?
F5 C16 C17 C18 -146.4(5) . . . . ?
F6 C16 C17 O3 156.0(5) . . . . ?
F6 C16 C17 C18 -25.8(7) . . . . ?
F10 C21 C22 O5 42.0(4) . . . . ?
F10 C21 C22 C23 -140.6(3) . . . . ?
F11 C21 C22 O5 -77.7(4) . . . . ?
F11 C21 C22 C23 99.8(3) . . . . ?
F12 C21 C22 O5 163.3(3) . . . . ?
F12 C21 C22 C23 -19.3(4) . . . . ?
F16 C24 C25 O6 -48.7(5) . . . . ?
F16 C24 C25 C26 132.0(4) . . . . ?
F17 C24 C25 O6 -171.6(3) . . . . ?
F17 C24 C25 C26 9.2(5) . . . . ?
F18 C24 C25 O6 70.9(4) . . . . ?
F18 C24 C25 C26 -108.3(4) . . . . ?
O1 N1 C1 C2 21.4(4) . . . . ?
O1 N1 C1 C6 -156.7(3) . . . . ?
O1 N1 C8 C9 -14.8(4) . . . . ?
O1 N1 C8 C10 102.9(3) . . . . ?
O1 N1 C8 C11 -133.1(3) . . . . ?
O2 N2 C5 C4 139.1(3) . . . . ?
O2 N2 C5 C6 -37.1(4) . . . . ?
O2 N2 C12 C13 -179.8(3) . . . . ?
O2 N2 C12 C14 59.7(3) . . . . ?
O2 N2 C12 C15 -59.8(3) . . . . ?
O3 C17 C18 C19 1.1(7) . . . . ?
O4 C19 C20 F7 75.0(5) . . . . ?
O4 C19 C20 F8 -165.6(3) . . . . ?
O4 C19 C20 F9 -45.4(5) . . . . ?
O5 C22 C23 C22 1.2(2) . . . 2_655 ?
O6 C25 C26 C27 -1.2(5) . . . . ?
O7 C27 C28 F13 44.3(4) . . . . ?
O7 C27 C28 F14 163.9(3) . . . . ?
O7 C27 C28 F15 -72.3(4) . . . . ?
N1 C1 C2 C3 -179.8(3) . . . . ?
N1 C1 C6 C5 178.7(3) . . . . ?
N2 C5 C6 C1 176.9(3) . . . . ?
C1 N1 C8 C9 159.2(3) . . . . ?
C1 N1 C8 C10 -83.1(4) . . . . ?
C1 N1 C8 C11 40.9(4) . . . . ?
C1 C2 C3 C4 1.5(5) . . . . ?
C1 C2 C3 C7 -175.9(3) . . . . ?
C2 C1 C6 C5 0.7(4) . . . . ?
C2 C3 C4 C5 -0.2(5) . . . . ?
C2 C3 C7 F1 -1.6(15) . . . . ?
C2 C3 C7 F2 -123.0(8) . . . . ?
C2 C3 C7 F3 122.1(10) . . . . ?
C2 C3 C7 F3A -143(2) . . . . ?
C2 C3 C7 F2A -22(2) . . . . ?
C2 C3 C7 F1A 95(3) . . . . ?
C3 C4 C5 N2 -176.9(3) . . . . ?
C3 C4 C5 C6 -0.9(4) . . . . ?
C4 C3 C7 F1 -179.1(14) . . . . ?
C4 C3 C7 F2 59.5(9) . . . . ?
C4 C3 C7 F3 -55.5(11) . . . . ?
C4 C3 C7 F3A 39(3) . . . . ?
C4 C3 C7 F2A 161(2) . . . . ?
C4 C3 C7 F1A -82(3) . . . . ?
C4 C5 C6 C1 0.6(4) . . . . ?
C5 N2 C12 C13 22.7(4) . . . . ?
C5 N2 C12 C14 -97.8(3) . . . . ?
C5 N2 C12 C15 142.7(3) . . . . ?
C6 C1 C2 C3 -1.7(5) . . . . ?
C7 C3 C4 C5 177.2(3) . . . . ?
C8 N1 C1 C2 -152.6(3) . . . . ?
C8 N1 C1 C6 29.3(5) . . . . ?
C12 N2 C5 C4 -63.3(4) . . . . ?
C12 N2 C5 C6 120.5(3) . . . . ?
C16 C17 C18 C19 -176.9(4) . . . . ?
C17 C18 C19 O4 -1.9(7) . . . . ?
C17 C18 C19 C20 176.8(4) . . . . ?
C18 C19 C20 F7 -103.9(5) . . . . ?
C18 C19 C20 F8 15.5(5) . . . . ?
C18 C19 C20 F9 135.7(5) . . . . ?
C21 C22 C23 C22 -175.8(3) . . . 2_655 ?
C24 C25 C26 C27 177.9(3) . . . . ?
C25 C26 C27 O7 -2.4(6) . . . . ?
C25 C26 C27 C28 178.9(3) . . . . ?
C26 C27 C28 F13 -136.8(3) . . . . ?
C26 C27 C28 F14 -17.2(5) . . . . ?
C26 C27 C28 F15 106.6(3) . . . . ?
F17A C24 C25 O6 -74.2(13) . . . . ?
F17A C24 C25 C26 106.6(13) . . . . ?
F16A C24 C25 O6 36.3(12) . . . . ?
F16A C24 C25 C26 -142.9(12) . . . . ?
F18A C24 C25 O6 157.5(16) . . . . ?
F18A C24 C25 C26 -21.8(17) . . . . ?

loop_
_exptl_oxdiff_crystal_face_indexfrac_h
_exptl_oxdiff_crystal_face_indexfrac_k
_exptl_oxdiff_crystal_face_indexfrac_l
_exptl_oxdiff_crystal_face_x
_exptl_oxdiff_crystal_face_y
_exptl_oxdiff_crystal_face_z
39.4730 5.7700 7.3546 -0.1078 -0.4332 0.8948
14.0921 -14.8261 -8.4763 0.2191 0.9260 0.3076
-43.1637 -2.2242 -5.3564 0.0556 0.2122 -0.9756
-18.0771 14.4109 7.8438 -0.2107 -0.8929 -0.3978
40.8855 -2.2601 9.1896 0.2101 -0.0549 0.9761
32.5473 4.0911 -21.0425 -0.8272 0.1945 0.5272
6.9769 5.5667 -27.0890 -0.9691 0.2313 -0.0860
-26.3908 -4.7029 23.7330 0.9047 -0.2137 -0.3687
20.1616 13.9053 -9.0015 -0.7825 -0.5415 0.3074
-24.8291 11.8116 -10.1815 -0.6085 -0.4159 -0.6758
-11.9269 -14.7511 10.1207 0.8174 0.5645 -0.1148
31.5646 -9.7946 9.1061 0.4899 0.3333 0.8055
-26.0874 -1.6049 25.1993 0.8405 -0.4011 -0.3644
30.8235 -2.2642 18.6031 0.5049 -0.2354 0.8304
-7.2886 -14.9696 10.5644 0.8232 0.5677 -0.0090
30.7380 -0.0746 -23.3549 -0.7462 0.4527 0.4881
-11.3371 0.9689 -26.9504 -0.7546 0.4634 -0.4645
0.3971 -16.2077 -0.9180 0.5193 0.8514 0.0740
12.3969 3.4189 26.0775 0.5790 -0.6723 0.4612
-19.1273 4.6633 26.0475 0.6319 -0.7390 -0.2336
